data_7033077
loop_
_publ_author_name
'Ohno, Keiji'
'Nagasawa, Akira'
'Fujihara, Takashi'

_publ_section_title
;
 Dinuclear nickel(II) complexes with 2,5-diamino-1,4-benzoquinonediimine
 ligands as precatalysts for the polymerization of styrene: electronic and
 steric substituent effects.
;
_journal_issue 1
_journal_name_full 'Dalton transactions (Cambridge, England : 2003)'
_journal_page_first 368
_journal_page_last 376
_journal_paper_doi 10.1039/c4dt02858a
_journal_volume 44
_journal_year 2015
_chemical_formula_sum 'C38 H40 N4'
_chemical_formula_weight 552.74
_chemical_name_systematic
; 
 ? 
;
_space_group_IT_number 14
_symmetry_cell_setting monoclinic
_symmetry_space_group_name_Hall '-P 2ybc'
_symmetry_space_group_name_H-M 'P 1 21/c 1'
_atom_sites_solution_hydrogens geom
_atom_sites_solution_primary direct
_atom_sites_solution_secondary difmap
_audit_creation_method SHELXL-97
_cell_angle_alpha 90.00
_cell_angle_beta 90.3650(10)
_cell_angle_gamma 90.00
_cell_formula_units_Z 2
_cell_length_a 10.5962(6)
_cell_length_b 7.4665(4)
_cell_length_c 19.8942(11)
_cell_measurement_reflns_used 3662
_cell_measurement_temperature 173(2)
_cell_measurement_theta_max 27.27
_cell_measurement_theta_min 2.80
_cell_volume 1573.93(15)
_computing_cell_refinement 'Bruker SMART'
_computing_data_collection 'Bruker SMART'
_computing_data_reduction 'Bruker SAINT'
_computing_molecular_graphics 'Bruker SHELXTL'
_computing_publication_material 'Bruker SHELXTL'
_computing_structure_refinement 'SHELXL-97 (Sheldrick, 1997)'
_computing_structure_solution 'SHELXS-97 (Sheldrick, 1990)'
_diffrn_ambient_temperature 173(2)
_diffrn_detector_area_resol_mean 8.366
_diffrn_measured_fraction_theta_full 0.998
_diffrn_measured_fraction_theta_max 0.998
_diffrn_measurement_device_type 'CCD area detector'
_diffrn_measurement_method 'phi and omega scans'
_diffrn_radiation_monochromator graphite
_diffrn_radiation_source 'fine-focus sealed tube'
_diffrn_radiation_type MoK\a
_diffrn_radiation_wavelength 0.71073
_diffrn_reflns_av_R_equivalents 0.0206
_diffrn_reflns_av_sigmaI/netI 0.0232
_diffrn_reflns_limit_h_max 12
_diffrn_reflns_limit_h_min -13
_diffrn_reflns_limit_k_max 9
_diffrn_reflns_limit_k_min -9
_diffrn_reflns_limit_l_max 21
_diffrn_reflns_limit_l_min -26
_diffrn_reflns_number 11093
_diffrn_reflns_theta_full 27.89
_diffrn_reflns_theta_max 27.89
_diffrn_reflns_theta_min 1.92
_exptl_absorpt_coefficient_mu 0.069
_exptl_absorpt_correction_T_max 0.9717
_exptl_absorpt_correction_T_min 0.9613
_exptl_absorpt_correction_type multi-scan
_exptl_absorpt_process_details '(SADABS; Sheldrick, 1996)'
_exptl_crystal_colour red
_exptl_crystal_density_diffrn 1.166
_exptl_crystal_density_meas ?
_exptl_crystal_density_method 'not measured'
_exptl_crystal_description block
_exptl_crystal_F_000 592
_exptl_crystal_size_max 0.58
_exptl_crystal_size_mid 0.50
_exptl_crystal_size_min 0.42
_refine_diff_density_max 0.221
_refine_diff_density_min -0.182
_refine_diff_density_rms 0.035
_refine_ls_extinction_method none
_refine_ls_goodness_of_fit_ref 1.048
_refine_ls_hydrogen_treatment mixed
_refine_ls_matrix_type full
_refine_ls_number_parameters 196
_refine_ls_number_reflns 3738
_refine_ls_number_restraints 0
_refine_ls_restrained_S_all 1.048
_refine_ls_R_factor_all 0.0630
_refine_ls_R_factor_gt 0.0503
_refine_ls_shift/su_max 0.001
_refine_ls_shift/su_mean 0.000
_refine_ls_structure_factor_coef Fsqd
_refine_ls_weighting_details 'calc w=1/[\s^2^(Fo^2^)+(0.0791P)^2^+0.1667P] where P=(Fo^2^+2Fc^2^)/3'
_refine_ls_weighting_scheme calc
_refine_ls_wR_factor_gt 0.1385
_refine_ls_wR_factor_ref 0.1483
_reflns_number_gt 2894
_reflns_number_total 3738
_reflns_threshold_expression >2sigma(I)
_cod_data_source_file c4dt02858a2.cif
_cod_data_source_block 2-EtApH2
_cod_depositor_comments
;
The following automatic conversions were performed:

'_symmetry_cell_setting' value 'Monoclinic' changed to 'monoclinic'
according to
/usr/data/users/saulius/crontab/automatic-downloads/rss-feeds/RSC/lib/dictionaries/cif_core.dic
dictionary named 'cif_core.dic' version 2.4.2 from 2011-04-26.

Automatic conversion script
Id: cif_fix_values 2827 2014-09-09 07:05:25Z andrius 

The following automatic conversions were performed:

'_exptl_crystal_density_meas' value 'not measured' was changed to '?'
- the value is perceived as not measured.

Automatic conversion script
Id: cif_fix_values 3008 2015-01-20 13:52:24Z robertas 

 Adding full bibliography for 7033073--7033079.cif.
;
_cod_original_sg_symbol_H-M P2(1)/c
_cod_database_code 7033077

loop_
_symmetry_equiv_pos_as_xyz
'x, y, z'
'-x, y+1/2, -z+1/2'
'-x, -y, -z'
'x, -y-1/2, z-1/2'

loop_
_atom_site_label
_atom_site_type_symbol
_atom_site_fract_x
_atom_site_fract_y
_atom_site_fract_z
_atom_site_U_iso_or_equiv
_atom_site_adp_type
_atom_site_occupancy
_atom_site_symmetry_multiplicity
_atom_site_calc_flag
_atom_site_refinement_flags
C1 C 0.62931(11) 0.51093(15) 1.02039(6) 0.0395(3) Uani 1 1 d .
C2 C 0.59197(11) 0.45446(16) 0.95087(6) 0.0402(3) Uani 1 1 d .
C3 C 0.46059(11) 0.44770(16) 0.93401(6) 0.0419(3) Uani 1 1 d .
H3 H 0.4358 0.4135 0.8899 0.050 Uiso 1 1 calc R
C4 C 0.82783(11) 0.55340(18) 1.08746(6) 0.0433(3) Uani 1 1 d .
C5 C 0.79794(13) 0.69766(18) 1.12810(6) 0.0509(3) Uani 1 1 d .
H5 H 0.7258 0.7686 1.1181 0.061 Uiso 1 1 calc R
C6 C 0.87256(15) 0.7391(2) 1.18323(7) 0.0622(4) Uani 1 1 d .
H6 H 0.8505 0.8365 1.2115 0.075 Uiso 1 1 calc R
C7 C 0.97837(15) 0.6395(3) 1.19710(8) 0.0707(5) Uani 1 1 d .
H7 H 1.0296 0.6675 1.2350 0.085 Uiso 1 1 calc R
C8 C 1.00975(14) 0.4990(2) 1.15574(8) 0.0651(4) Uani 1 1 d .
H8 H 1.0841 0.4325 1.1653 0.078 Uiso 1 1 calc R
C9 C 0.93642(12) 0.45094(19) 1.10046(7) 0.0500(3) Uani 1 1 d .
C10 C 0.97210(14) 0.2929(2) 1.05756(8) 0.0623(4) Uani 1 1 d .
H10A H 1.0622 0.2643 1.0654 0.075 Uiso 1 1 calc R
H10B H 0.9618 0.3257 1.0096 0.075 Uiso 1 1 calc R
C11 C 0.8937(2) 0.1283(3) 1.07190(10) 0.0921(6) Uani 1 1 d .
H11A H 0.9015 0.0970 1.1196 0.138 Uiso 1 1 calc R
H11B H 0.9238 0.0283 1.0444 0.138 Uiso 1 1 calc R
H11C H 0.8051 0.1528 1.0610 0.138 Uiso 1 1 calc R
C12 C 0.66662(11) 0.3643(2) 0.84430(6) 0.0524(3) Uani 1 1 d .
C13 C 0.61972(15) 0.4876(2) 0.79859(7) 0.0637(4) Uani 1 1 d .
H13 H 0.5930 0.6019 0.8139 0.076 Uiso 1 1 calc R
C14 C 0.61132(17) 0.4461(3) 0.73079(8) 0.0782(5) Uani 1 1 d .
H14 H 0.5783 0.5310 0.6998 0.094 Uiso 1 1 calc R
C15 C 0.65087(17) 0.2823(4) 0.70892(9) 0.0882(7) Uani 1 1 d .
H15 H 0.6454 0.2529 0.6625 0.106 Uiso 1 1 calc R
C16 C 0.69824(18) 0.1612(3) 0.75358(10) 0.0900(6) Uani 1 1 d .
H16 H 0.7254 0.0480 0.7374 0.108 Uiso 1 1 calc R
C17 C 0.70837(14) 0.1972(2) 0.82249(8) 0.0705(5) Uani 1 1 d .
C18 C 0.7615(2) 0.0643(3) 0.87081(12) 0.0985(7) Uani 1 1 d .
H18A H 0.8205 0.1264 0.9018 0.118 Uiso 1 1 calc R
H18B H 0.8106 -0.0260 0.8455 0.118 Uiso 1 1 calc R
C19 C 0.6616(3) -0.0312(3) 0.91191(15) 0.1271(10) Uani 1 1 d .
H19A H 0.6133 0.0571 0.9376 0.191 Uiso 1 1 calc R
H19B H 0.7025 -0.1154 0.9429 0.191 Uiso 1 1 calc R
H19C H 0.6047 -0.0968 0.8817 0.191 Uiso 1 1 calc R
N1 N 0.75629(10) 0.51163(17) 1.02981(6) 0.0491(3) Uani 1 1 d .
N2 N 0.68506(10) 0.41146(16) 0.91251(5) 0.0496(3) Uani 1 1 d .
H1 H 0.7943(15) 0.473(2) 0.9958(8) 0.057(4) Uiso 1 1 d .

loop_
_atom_site_aniso_label
_atom_site_aniso_U_11
_atom_site_aniso_U_22
_atom_site_aniso_U_33
_atom_site_aniso_U_23
_atom_site_aniso_U_13
_atom_site_aniso_U_12
C1 0.0364(6) 0.0432(6) 0.0389(6) -0.0012(4) -0.0062(4) 0.0014(4)
C2 0.0387(6) 0.0437(6) 0.0382(6) -0.0040(5) -0.0021(4) 0.0026(5)
C3 0.0395(6) 0.0508(7) 0.0354(5) -0.0051(5) -0.0052(4) 0.0001(5)
C4 0.0357(6) 0.0539(7) 0.0401(6) 0.0074(5) -0.0052(5) -0.0075(5)
C5 0.0488(7) 0.0534(7) 0.0503(7) 0.0023(6) -0.0081(6) -0.0063(6)
C6 0.0669(9) 0.0661(9) 0.0532(8) -0.0011(7) -0.0107(7) -0.0195(7)
C7 0.0627(9) 0.0929(12) 0.0562(8) 0.0085(8) -0.0221(7) -0.0237(9)
C8 0.0440(7) 0.0902(11) 0.0610(9) 0.0226(8) -0.0159(6) -0.0040(7)
C9 0.0378(6) 0.0614(8) 0.0507(7) 0.0158(6) -0.0003(5) -0.0037(5)
C10 0.0488(8) 0.0728(10) 0.0655(9) 0.0160(7) 0.0079(6) 0.0120(7)
C11 0.1158(16) 0.0630(10) 0.0979(14) 0.0044(9) 0.0373(12) 0.0035(10)
C12 0.0359(6) 0.0750(9) 0.0463(7) -0.0170(6) 0.0036(5) -0.0024(6)
C13 0.0619(9) 0.0808(10) 0.0483(8) -0.0073(7) 0.0031(6) -0.0090(8)
C14 0.0720(11) 0.1165(15) 0.0461(8) -0.0025(9) 0.0034(7) -0.0248(10)
C15 0.0708(11) 0.1417(19) 0.0524(9) -0.0337(11) 0.0118(8) -0.0222(12)
C16 0.0719(11) 0.1168(16) 0.0814(12) -0.0537(12) 0.0071(9) 0.0067(11)
C17 0.0521(8) 0.0885(12) 0.0708(10) -0.0314(9) -0.0011(7) 0.0105(8)
C18 0.0981(15) 0.0877(14) 0.1094(16) -0.0303(12) -0.0187(13) 0.0364(12)
C19 0.156(3) 0.0753(14) 0.149(2) 0.0094(14) -0.047(2) 0.0056(15)
N1 0.0346(5) 0.0711(7) 0.0415(6) -0.0084(5) -0.0039(4) 0.0043(5)
N2 0.0401(5) 0.0657(7) 0.0430(6) -0.0118(5) 0.0005(4) 0.0030(5)

loop_
_atom_type_symbol
_atom_type_description
_atom_type_scat_dispersion_real
_atom_type_scat_dispersion_imag
_atom_type_scat_source
C C 0.0033 0.0016 'International Tables Vol C Tables 4.2.6.8 and 6.1.1.4'
H H 0.0000 0.0000 'International Tables Vol C Tables 4.2.6.8 and 6.1.1.4'
N N 0.0061 0.0033 'International Tables Vol C Tables 4.2.6.8 and 6.1.1.4'

loop_
_geom_angle_atom_site_label_1
_geom_angle_atom_site_label_2
_geom_angle_atom_site_label_3
_geom_angle
_geom_angle_site_symmetry_1
C3 C1 N1 127.38(11) 3_667
C3 C1 C2 119.99(10) 3_667
N1 C1 C2 112.63(10) .
N2 C2 C3 126.75(11) .
N2 C2 C1 114.68(10) .
C3 C2 C1 118.54(10) .
C1 C3 C2 121.46(10) 3_667
C1 C3 H3 119.3 3_667
C2 C3 H3 119.3 .
C5 C4 C9 120.43(11) .
C5 C4 N1 121.65(11) .
C9 C4 N1 117.79(12) .
C6 C5 C4 120.34(13) .
C6 C5 H5 119.8 .
C4 C5 H5 119.8 .
C7 C6 C5 120.05(15) .
C7 C6 H6 120.0 .
C5 C6 H6 120.0 .
C6 C7 C8 119.56(13) .
C6 C7 H7 120.2 .
C8 C7 H7 120.2 .
C7 C8 C9 122.30(14) .
C7 C8 H8 118.8 .
C9 C8 H8 118.8 .
C8 C9 C4 117.28(14) .
C8 C9 C10 120.65(13) .
C4 C9 C10 122.06(12) .
C9 C10 C11 112.95(12) .
C9 C10 H10A 109.0 .
C11 C10 H10A 109.0 .
C9 C10 H10B 109.0 .
C11 C10 H10B 109.0 .
H10A C10 H10B 107.8 .
C10 C11 H11A 109.5 .
C10 C11 H11B 109.5 .
H11A C11 H11B 109.5 .
C10 C11 H11C 109.5 .
H11A C11 H11C 109.5 .
H11B C11 H11C 109.5 .
C13 C12 C17 120.26(13) .
C13 C12 N2 120.79(13) .
C17 C12 N2 118.65(14) .
C12 C13 C14 120.76(17) .
C12 C13 H13 119.6 .
C14 C13 H13 119.6 .
C15 C14 C13 119.49(19) .
C15 C14 H14 120.3 .
C13 C14 H14 120.3 .
C16 C15 C14 120.00(16) .
C16 C15 H15 120.0 .
C14 C15 H15 120.0 .
C15 C16 C17 122.46(18) .
C15 C16 H16 118.8 .
C17 C16 H16 118.8 .
C12 C17 C16 117.02(18) .
C12 C17 C18 120.99(14) .
C16 C17 C18 121.99(17) .
C17 C18 C19 113.45(19) .
C17 C18 H18A 108.9 .
C19 C18 H18A 108.9 .
C17 C18 H18B 108.9 .
C19 C18 H18B 108.9 .
H18A C18 H18B 107.7 .
C18 C19 H19A 109.5 .
C18 C19 H19B 109.5 .
H19A C19 H19B 109.5 .
C18 C19 H19C 109.5 .
H19A C19 H19C 109.5 .
H19B C19 H19C 109.5 .
C1 N1 C4 129.98(11) .
C1 N1 H1 111.6(10) .
C4 N1 H1 118.3(10) .
C2 N2 C12 121.83(10) .

loop_
_geom_bond_atom_site_label_1
_geom_bond_atom_site_label_2
_geom_bond_distance
_geom_bond_site_symmetry_2
C1 C3 1.3553(17) 3_667
C1 N1 1.3573(15) .
C1 C2 1.4968(16) .
C2 N2 1.2915(15) .
C2 C3 1.4307(16) .
C3 C1 1.3554(17) 3_667
C3 H3 0.9500 .
C4 C5 1.3848(19) .
C4 C9 1.4043(18) .
C4 N1 1.4057(15) .
C5 C6 1.3830(18) .
C5 H5 0.9500 .
C6 C7 1.372(2) .
C6 H6 0.9500 .
C7 C8 1.375(3) .
C7 H7 0.9500 .
C8 C9 1.390(2) .
C8 H8 0.9500 .
C9 C10 1.506(2) .
C10 C11 1.512(3) .
C10 H10A 0.9900 .
C10 H10B 0.9900 .
C11 H11A 0.9800 .
C11 H11B 0.9800 .
C11 H11C 0.9800 .
C12 C13 1.384(2) .
C12 C17 1.394(2) .
C12 N2 1.4143(16) .
C13 C14 1.386(2) .
C13 H13 0.9500 .
C14 C15 1.365(3) .
C14 H14 0.9500 .
C15 C16 1.362(3) .
C15 H15 0.9500 .
C16 C17 1.401(2) .
C16 H16 0.9500 .
C17 C18 1.490(3) .
C18 C19 1.519(4) .
C18 H18A 0.9900 .
C18 H18B 0.9900 .
C19 H19A 0.9800 .
C19 H19B 0.9800 .
C19 H19C 0.9800 .
N1 H1 0.840(16) .

loop_
_geom_hbond_atom_site_label_D
_geom_hbond_atom_site_label_H
_geom_hbond_atom_site_label_A
_geom_hbond_distance_DH
_geom_hbond_distance_HA
_geom_hbond_distance_DA
_geom_hbond_angle_DHA
N1 H1 N2 0.840(16) 2.068(15) 2.5597(14) 116.9(13)

loop_
_geom_torsion_atom_site_label_1
_geom_torsion_atom_site_label_2
_geom_torsion_atom_site_label_3
_geom_torsion_atom_site_label_4
_geom_torsion
_geom_torsion_site_symmetry_1
_geom_torsion_site_symmetry_4
C3 C1 C2 N2 -177.37(11) 3_667 .
N1 C1 C2 N2 1.87(16) . .
C3 C1 C2 C3 0.75(19) 3_667 .
N1 C1 C2 C3 179.99(11) . .
N2 C2 C3 C1 177.11(12) . 3_667
C1 C2 C3 C1 -0.76(19) . 3_667
C9 C4 C5 C6 -2.03(19) . .
N1 C4 C5 C6 -177.82(12) . .
C4 C5 C6 C7 1.4(2) . .
C5 C6 C7 C8 0.2(2) . .
C6 C7 C8 C9 -1.3(2) . .
C7 C8 C9 C4 0.6(2) . .
C7 C8 C9 C10 -178.26(14) . .
C5 C4 C9 C8 1.00(19) . .
N1 C4 C9 C8 176.94(12) . .
C5 C4 C9 C10 179.88(12) . .
N1 C4 C9 C10 -4.17(18) . .
C8 C9 C10 C11 102.16(17) . .
C4 C9 C10 C11 -76.69(18) . .
C17 C12 C13 C14 1.2(2) . .
N2 C12 C13 C14 174.70(13) . .
C12 C13 C14 C15 -0.6(2) . .
C13 C14 C15 C16 0.0(3) . .
C14 C15 C16 C17 0.1(3) . .
C13 C12 C17 C16 -1.1(2) . .
N2 C12 C17 C16 -174.74(14) . .
C13 C12 C17 C18 178.76(17) . .
N2 C12 C17 C18 5.1(2) . .
C15 C16 C17 C12 0.5(3) . .
C15 C16 C17 C18 -179.4(2) . .
C12 C17 C18 C19 77.1(2) . .
C16 C17 C18 C19 -103.1(2) . .
C3 C1 N1 C4 0.2(2) 3_667 .
C2 C1 N1 C4 -178.97(12) . .
C5 C4 N1 C1 -42.1(2) . .
C9 C4 N1 C1 141.98(14) . .
C3 C2 N2 C12 5.5(2) . .
C1 C2 N2 C12 -176.57(12) . .
C13 C12 N2 C2 64.04(19) . .
C17 C12 N2 C2 -122.33(15) . .
